data_7027547
loop_
_publ_author_name
'Yu. Kukushkin, Vadim'
'Ilichev, Igor V.'
'Wagner, Gabriele'
'Fra\'usto da Silva, Jo\~ao J. R.'
'Pombeiro, Armando J. L.'

_publ_section_title
;
 Rhodium(III)-mediated oxime--nitrile coupling giving chelated
 iminoacylated species&#x200A;&#x2020;
;
_journal_issue 17
_journal_name_full 'Journal of the Chemical Society, Dalton Transactions'
_journal_page_first 3047
_journal_paper_doi 10.1039/a903844b
_journal_year 1999
_chemical_formula_sum 'C14 H21 Cl1.5 N2 O2.5 Rh0.5'
_chemical_formula_weight 361.96
_chemical_name_systematic
; 
 ? 
;
_space_group_IT_number 2
_symmetry_cell_setting triclinic
_symmetry_space_group_name_Hall '-P 1'
_symmetry_space_group_name_H-M 'P -1'
_atom_sites_solution_hydrogens difmap
_atom_sites_solution_primary direct
_atom_sites_solution_secondary difmap
_audit_creation_method SHELXL-97
_cell_angle_alpha 109.58(3)
_cell_angle_beta 97.65(3)
_cell_angle_gamma 112.09(3)
_cell_formula_units_Z 2
_cell_length_a 8.866(2)
_cell_length_b 10.358(2)
_cell_length_c 10.952(2)
_cell_measurement_reflns_used 24
_cell_measurement_temperature 293(2)
_cell_measurement_theta_max 13
_cell_measurement_theta_min 10
_cell_volume 838.5(5)
_computing_structure_refinement 'SHELXL-97 (Sheldrick, 1997)'
_computing_structure_solution 'SHELXS-97 (Sheldrick, 1990)'
_diffrn_ambient_temperature 293(2)
_diffrn_measured_fraction_theta_full 0.550
_diffrn_measured_fraction_theta_max 0.550
_diffrn_measurement_device_type CAD-4
_diffrn_measurement_method theta/2theta
_diffrn_radiation_monochromator beta-filter
_diffrn_radiation_source 'fine-focus sealed tube'
_diffrn_radiation_type MoK\a
_diffrn_radiation_wavelength 0.71073
_diffrn_reflns_av_R_equivalents 0.0120
_diffrn_reflns_av_sigmaI/netI 0.0226
_diffrn_reflns_limit_h_max 9
_diffrn_reflns_limit_h_min 0
_diffrn_reflns_limit_k_max 11
_diffrn_reflns_limit_k_min -12
_diffrn_reflns_limit_l_max 12
_diffrn_reflns_limit_l_min -12
_diffrn_reflns_number 1751
_diffrn_reflns_theta_full 24.96
_diffrn_reflns_theta_max 24.96
_diffrn_reflns_theta_min 2.07
_diffrn_standards_decay_% 5
_diffrn_standards_interval_time 60
_diffrn_standards_number 3
_exptl_absorpt_coefficient_mu 0.789
_exptl_absorpt_correction_T_max 0.965
_exptl_absorpt_correction_T_min 0.846
_exptl_absorpt_correction_type numeric
_exptl_crystal_colour yellow
_exptl_crystal_density_diffrn 1.434
_exptl_crystal_density_method 'not measured'
_exptl_crystal_description prism
_exptl_crystal_F_000 374
_exptl_crystal_size_max 0.26
_exptl_crystal_size_mid 0.20
_exptl_crystal_size_min 0.04
_refine_diff_density_max 0.690
_refine_diff_density_min -0.575
_refine_diff_density_rms 0.073
_refine_ls_extinction_method none
_refine_ls_goodness_of_fit_ref 1.079
_refine_ls_hydrogen_treatment refined
_refine_ls_matrix_type full
_refine_ls_number_parameters 241
_refine_ls_number_reflns 1618
_refine_ls_number_restraints 0
_refine_ls_restrained_S_all 1.079
_refine_ls_R_factor_all 0.0332
_refine_ls_R_factor_gt 0.0332
_refine_ls_shift/su_max 0.003
_refine_ls_shift/su_mean 0.000
_refine_ls_structure_factor_coef Fsqd
_refine_ls_weighting_details 'w=1/[\s^2^(Fo^2^)+(0.0775P)^2^+0.2425P] where P=(Fo^2^+2Fc^2^)/3'
_refine_ls_weighting_scheme calc
_refine_ls_wR_factor_gt 0.0907
_refine_ls_wR_factor_ref 0.0907
_reflns_number_gt 1618
_reflns_number_total 1618
_reflns_threshold_expression >2sigma(I)
_cod_data_source_file 903844bsup1.cif
_cod_data_source_block vk06
_cod_depositor_comments
;
The following automatic conversions were performed:

'_symmetry_cell_setting' value 'Triclinic' changed to 'triclinic'
according to /home/saulius/struct/CIF-dictionaries/cif_core.dic
dictionary named 'cif_core.dic' version 2.4.2 from 2011-04-26.

Automatic conversion script
Id: cif_fix_values 1891 2012-01-12 08:04:46Z andrius 

The following automatic conversions were performed:

'_refine_ls_weighting_scheme' value 'calc
w=1/[\s^2^(Fo^2^)+(0.0775P)^2^+0.2425P] where P=(Fo^2^+2Fc^2^)/3' was
changed to 'calc'. New tag '_refine_ls_weighting_details' was
created. The value of the new tag was set to
'w=1/[\s^2^(Fo^2^)+(0.0775P)^2^+0.2425P] where P=(Fo^2^+2Fc^2^)/3'.

Automatic conversion script
Id: cif_fix_values 3143 2015-03-26 13:38:13Z robertas 
;
_cod_original_cell_volume 838.5(3)
_cod_original_formula_sum 'C14 H21 Cl1.50 N2 O2.50 Rh0.50'
_cod_database_code 7027547

loop_
_symmetry_equiv_pos_as_xyz
'x, y, z'
'-x, -y, -z'

loop_
_atom_site_label
_atom_site_type_symbol
_atom_site_fract_x
_atom_site_fract_y
_atom_site_fract_z
_atom_site_U_iso_or_equiv
_atom_site_adp_type
_atom_site_occupancy
_atom_site_calc_flag
_atom_site_refinement_flags
Rh Rh 0.5000 0.5000 0.5000 0.0385(2) Uani 1 d S
Cl1 Cl 0.21684(17) 0.41480(13) 0.38275(14) 0.0536(4) Uani 1 d .
O1 O 0.3990(5) 0.1818(3) 0.3349(4) 0.0514(9) Uani 1 d .
N1 N 0.4224(6) 0.3215(4) 0.5515(5) 0.0436(10) Uani 1 d .
N2 N 0.5084(5) 0.3327(4) 0.3460(4) 0.0445(10) Uani 1 d .
C1 C 0.3765(6) 0.1903(5) 0.4562(5) 0.0433(12) Uani 1 d .
C2 C 0.2972(7) 0.0398(5) 0.4600(6) 0.0477(13) Uani 1 d .
C3 C 0.3130(7) -0.0839(5) 0.3733(7) 0.0544(14) Uani 1 d .
C4 C 0.2396(8) -0.2232(7) 0.3823(8) 0.0647(17) Uani 1 d .
C5 C 0.1546(9) -0.2387(7) 0.4763(8) 0.0729(19) Uani 1 d .
C6 C 0.1347(9) -0.1177(7) 0.5595(8) 0.0721(19) Uani 1 d .
C7 C 0.2079(8) 0.0233(7) 0.5528(7) 0.0613(16) Uani 1 d .
C8 C 0.5921(7) 0.3220(6) 0.2593(5) 0.0497(13) Uani 1 d .
C9 C 0.5851(11) 0.1774(7) 0.1614(8) 0.0671(18) Uani 1 d .
C10 C 0.7105(13) 0.2292(9) 0.0868(10) 0.103(3) Uani 1 d .
C11 C 0.8233(10) 0.3954(9) 0.1709(10) 0.084(2) Uani 1 d .
C12 C 0.7189(9) 0.4589(7) 0.2484(8) 0.0596(16) Uani 1 d .
Cl2 Cl 0.5215(14) 0.3328(14) -0.1596(9) 0.0851(18) Uani 0.50 d P
O1W O 0.507(5) 0.364(4) -0.165(3) 0.125(12) Uani 0.50 d P
O1E O 0.3242(16) 0.3262(13) 0.0168(11) 0.188(4) Uiso 1 d .
C1E C 0.144(3) 0.215(2) -0.007(2) 0.213(7) Uiso 1 d .
C2EA C 0.050(3) 0.217(3) -0.100(3) 0.137(8) Uiso 0.50 d P
C2EB C 0.050(3) 0.112(3) -0.125(3) 0.137(8) Uiso 0.50 d P
H1N H 0.424(6) 0.319(5) 0.632(6) 0.038(14) Uiso 1 d .
H3 H 0.372(7) -0.066(5) 0.305(5) 0.040(13) Uiso 1 d .
H4 H 0.252(9) -0.299(8) 0.328(7) 0.07(2) Uiso 1 d .
H5 H 0.101(8) -0.333(7) 0.492(6) 0.062(16) Uiso 1 d .
H6 H 0.079(9) -0.140(8) 0.625(7) 0.09(2) Uiso 1 d .
H7 H 0.189(7) 0.100(6) 0.611(5) 0.047(15) Uiso 1 d .
H91 H 0.460(12) 0.102(10) 0.123(8) 0.11(3) Uiso 1 d .
H92 H 0.583(9) 0.127(7) 0.202(7) 0.06(2) Uiso 1 d .
H101 H 0.755(9) 0.153(8) 0.042(7) 0.09(2) Uiso 1 d .
H102 H 0.625(18) 0.260(15) -0.017(14) 0.23(6) Uiso 1 d .
H111 H 0.890(9) 0.450(8) 0.139(7) 0.07(2) Uiso 1 d .
H112 H 0.884(16) 0.392(13) 0.277(13) 0.19(5) Uiso 1 d .
H121 H 0.775(7) 0.551(7) 0.330(6) 0.048(14) Uiso 1 d .
H122 H 0.660(10) 0.480(8) 0.205(8) 0.08(3) Uiso 1 d .

loop_
_atom_site_aniso_label
_atom_site_aniso_U_11
_atom_site_aniso_U_22
_atom_site_aniso_U_33
_atom_site_aniso_U_23
_atom_site_aniso_U_13
_atom_site_aniso_U_12
Rh 0.0427(4) 0.0253(3) 0.0442(4) 0.0147(3) 0.0113(3) 0.0125(3)
Cl1 0.0479(9) 0.0410(7) 0.0638(9) 0.0216(7) 0.0081(7) 0.0151(6)
O1 0.064(2) 0.0270(16) 0.056(2) 0.0165(16) 0.0207(19) 0.0130(16)
N1 0.048(3) 0.035(2) 0.048(3) 0.022(2) 0.014(2) 0.0153(19)
N2 0.051(3) 0.0268(18) 0.049(2) 0.0143(17) 0.013(2) 0.0118(18)
C1 0.040(3) 0.032(2) 0.058(3) 0.021(2) 0.013(2) 0.015(2)
C2 0.043(3) 0.033(2) 0.064(3) 0.022(2) 0.009(3) 0.014(2)
C3 0.052(3) 0.032(3) 0.071(4) 0.018(3) 0.014(3) 0.016(2)
C4 0.059(4) 0.036(3) 0.092(5) 0.024(3) 0.017(4) 0.020(3)
C5 0.063(4) 0.040(3) 0.109(5) 0.038(4) 0.012(4) 0.015(3)
C6 0.076(5) 0.053(4) 0.093(5) 0.045(4) 0.032(4) 0.020(3)
C7 0.061(4) 0.045(3) 0.081(4) 0.032(3) 0.025(3) 0.021(3)
C8 0.049(3) 0.040(3) 0.046(3) 0.010(2) 0.012(3) 0.013(2)
C9 0.082(5) 0.049(3) 0.067(4) 0.017(3) 0.032(4) 0.029(4)
C10 0.108(7) 0.063(4) 0.122(7) 0.015(4) 0.074(6) 0.030(4)
C11 0.066(5) 0.065(4) 0.104(6) 0.024(4) 0.043(5) 0.018(4)
C12 0.061(4) 0.049(3) 0.065(4) 0.023(3) 0.024(3) 0.019(3)
Cl2 0.091(4) 0.107(5) 0.069(3) 0.044(3) 0.029(3) 0.049(4)
O1W 0.135(18) 0.123(17) 0.142(17) 0.073(12) 0.026(12) 0.072(12)

loop_
_atom_type_symbol
_atom_type_description
_atom_type_scat_dispersion_real
_atom_type_scat_dispersion_imag
_atom_type_scat_source
C C 0.0033 0.0016 'International Tables Vol C Tables 4.2.6.8 and 6.1.1.4'
H H 0.0000 0.0000 'International Tables Vol C Tables 4.2.6.8 and 6.1.1.4'
N N 0.0061 0.0033 'International Tables Vol C Tables 4.2.6.8 and 6.1.1.4'
O O 0.0106 0.0060 'International Tables Vol C Tables 4.2.6.8 and 6.1.1.4'
Cl Cl 0.1484 0.1585 'International Tables Vol C Tables 4.2.6.8 and 6.1.1.4'
Rh Rh -1.1178 0.9187 'International Tables Vol C Tables 4.2.6.8 and 6.1.1.4'

loop_
_geom_angle_atom_site_label_1
_geom_angle_atom_site_label_2
_geom_angle_atom_site_label_3
_geom_angle
_geom_angle_site_symmetry_1
_geom_angle_site_symmetry_3
N2 Rh N2 180.0 2_666 .
N2 Rh N1 103.25(17) 2_666 .
N2 Rh N1 76.75(17) . .
N2 Rh N1 76.75(17) 2_666 2_666
N2 Rh N1 103.25(17) . 2_666
N1 Rh N1 180.0 . 2_666
N2 Rh Cl1 88.75(14) 2_666 2_666
N2 Rh Cl1 91.25(14) . 2_666
N1 Rh Cl1 91.26(13) . 2_666
N1 Rh Cl1 88.74(13) 2_666 2_666
N2 Rh Cl1 91.25(14) 2_666 .
N2 Rh Cl1 88.75(14) . .
N1 Rh Cl1 88.74(13) . .
N1 Rh Cl1 91.26(13) 2_666 .
Cl1 Rh Cl1 180.0 2_666 .
C1 O1 N2 110.3(3) . .
C1 N1 Rh 115.8(4) . .
C8 N2 O1 110.4(4) . .
C8 N2 Rh 137.5(3) . .
O1 N2 Rh 111.8(3) . .
N1 C1 O1 119.0(4) . .
N1 C1 C2 127.6(5) . .
O1 C1 C2 113.4(4) . .
C3 C2 C7 120.3(5) . .
C3 C2 C1 120.6(5) . .
C7 C2 C1 119.1(5) . .
C2 C3 C4 118.8(6) . .
C5 C4 C3 121.0(6) . .
C6 C5 C4 120.3(6) . .
C5 C6 C7 119.7(7) . .
C2 C7 C6 119.9(6) . .
N2 C8 C9 126.3(5) . .
N2 C8 C12 122.9(5) . .
C9 C8 C12 110.7(5) . .
C8 C9 C10 104.8(6) . .
C11 C10 C9 106.6(7) . .
C10 C11 C12 106.7(6) . .
C8 C12 C11 103.0(5) . .
C2EA C1E C2EB 48.6(16) . .
C2EA C1E O1E 109(2) . .
C2EB C1E O1E 121(2) . .
C2EB C2EA C1E 68(2) . .
C2EA C2EB C1E 64(2) . .

loop_
_geom_bond_atom_site_label_1
_geom_bond_atom_site_label_2
_geom_bond_distance
_geom_bond_site_symmetry_2
Rh N2 2.006(4) 2_666
Rh N2 2.006(4) .
Rh N1 2.014(4) .
Rh N1 2.014(4) 2_666
Rh Cl1 2.3337(17) 2_666
Rh Cl1 2.3337(17) .
O1 C1 1.349(6) .
O1 N2 1.449(5) .
N1 C1 1.274(6) .
N2 C8 1.282(7) .
C1 C2 1.467(6) .
C2 C3 1.384(8) .
C2 C7 1.384(8) .
C3 C4 1.386(7) .
C4 C5 1.371(10) .
C5 C6 1.370(10) .
C6 C7 1.390(8) .
C8 C9 1.494(8) .
C8 C12 1.496(8) .
C9 C10 1.509(11) .
C10 C11 1.487(10) .
C11 C12 1.518(10) .
O1E C1E 1.50(2) .
C1E C2EA 1.24(3) .
C1E C2EB 1.28(3) .
C2EA C2EB 1.04(3) .
